data_4345960
loop_
_publ_author_name
'Borys, Andryj M.'
'Clark, Ewan R.'

_publ_section_title
;
 Adducts of Donor-Functionalized Ar3P with the Soft Lewis Acid I2: Probing
 Simultaneous Lewis Acidity and Basicity at Internally Solvated P(III)
 Centers.
;
_journal_name_full 'Inorganic chemistry'
_journal_paper_doi 10.1021/acs.inorgchem.7b00278
_journal_year 2017
_chemical_formula_moiety 'C19 H17 I O P, I'
_chemical_formula_sum 'C19 H17 I2 O P'
_chemical_formula_weight 546.09
_space_group_crystal_system triclinic
_space_group_IT_number 2
_space_group_name_Hall '-P 1'
_space_group_name_H-M_alt 'P -1'
_symmetry_space_group_name_Hall '-P 1'
_symmetry_space_group_name_H-M 'P -1'
_atom_sites_solution_hydrogens geom
_audit_creation_date 2016-03-07
_audit_creation_method
;
Olex2 1.2
(compiled 2015.09.30 svn.r3233 for OlexSys, GUI svn.r5103)
;
_cell_angle_alpha 94.431(2)
_cell_angle_beta 95.603(2)
_cell_angle_gamma 104.837(2)
_cell_formula_units_Z 2
_cell_length_a 8.7185(3)
_cell_length_b 9.8085(3)
_cell_length_c 11.5663(3)
_cell_measurement_reflns_used 8860
_cell_measurement_temperature 100.01(10)
_cell_measurement_theta_max 29.3420
_cell_measurement_theta_min 2.9260
_cell_volume 946.16(5)
_computing_cell_refinement 'CrysAlisPro 1.171.38.41 (Rigaku OD, 2015)'
_computing_data_collection 'CrysAlisPro 1.171.38.41 (Rigaku OD, 2015)'
_computing_data_reduction 'CrysAlisPro 1.171.38.41 (Rigaku OD, 2015)'
_computing_molecular_graphics 'Olex2 (Dolomanov et al., 2009)'
_computing_publication_material 'Olex2 (Dolomanov et al., 2009)'
_computing_structure_refinement 'ShelXL (Sheldrick, 2015)'
_computing_structure_solution 'ShelXT (Sheldrick, 2015)'
_diffrn_ambient_environment N~2~
_diffrn_ambient_temperature 100.01(10)
_diffrn_detector 'CCD plate'
_diffrn_detector_area_resol_mean 5.2887
_diffrn_detector_type AtlasS2
_diffrn_measured_fraction_theta_full 0.999
_diffrn_measured_fraction_theta_max 0.999
_diffrn_measurement_details
;
List of Runs (angles in degrees, time in seconds):

  # Type    Start    End  Width  t~exp~   \w     \q     \k     \f   Frames
--------------------------------------------------------------------------
  1  \w    -40.00  61.00   1.00    3.00    --  -12.01  57.00  90.00  101
  2  \w    -19.00  88.00   1.00    3.00    --   11.38  77.00   0.00  107
  3  \w     16.00  86.00   1.00    3.00    --   11.38  77.00-150.00   70
  4  \w     35.00  87.00   1.00    3.00    --   11.38 178.00  90.00   52
  5  \w    -66.00 -35.00   1.00    3.00    --  -12.01 121.00 132.06   31
  6  \w    -79.00 -52.00   1.00    3.00    --  -12.01 142.00 -88.77   27
  7  \w    -81.00   9.00   1.00    3.00    --  -12.01 -57.00  90.00   90
  8  \w     34.00  77.00   1.00    3.00    --   11.38-178.00 -90.00   43
  9  \w    -63.00  43.00   1.00    3.00    --   11.38 -77.00 -90.00  106
;
_diffrn_measurement_device 'four-circle diffractometer'
_diffrn_measurement_device_type 'SuperNova, Dual, Cu at zero, AtlasS2'
_diffrn_measurement_method '\w scans'
_diffrn_orient_matrix_type 'CrysAlisPro convention (1999,Acta A55,543-557)'
_diffrn_orient_matrix_UB_11 -0.0773717000
_diffrn_orient_matrix_UB_12 0.0079362000
_diffrn_orient_matrix_UB_13 0.0066475000
_diffrn_orient_matrix_UB_21 -0.0303107000
_diffrn_orient_matrix_UB_22 -0.0415268000
_diffrn_orient_matrix_UB_23 -0.0542984000
_diffrn_orient_matrix_UB_31 -0.0168747000
_diffrn_orient_matrix_UB_32 -0.0622324000
_diffrn_orient_matrix_UB_33 0.0291165000
_diffrn_radiation_monochromator mirror
_diffrn_radiation_probe x-ray
_diffrn_radiation_type MoK\a
_diffrn_radiation_wavelength 0.71073
_diffrn_reflns_av_R_equivalents 0.0383
_diffrn_reflns_av_unetI/netI 0.0328
_diffrn_reflns_Laue_measured_fraction_full 0.999
_diffrn_reflns_Laue_measured_fraction_max 0.999
_diffrn_reflns_limit_h_max 10
_diffrn_reflns_limit_h_min -10
_diffrn_reflns_limit_k_max 12
_diffrn_reflns_limit_k_min -12
_diffrn_reflns_limit_l_max 14
_diffrn_reflns_limit_l_min -14
_diffrn_reflns_number 14803
_diffrn_reflns_point_group_measured_fraction_full 0.999
_diffrn_reflns_point_group_measured_fraction_max 0.999
_diffrn_reflns_theta_full 25.242
_diffrn_reflns_theta_max 26.366
_diffrn_reflns_theta_min 2.649
_diffrn_source 'micro-focus sealed X-ray tube'
_diffrn_source_type 'SuperNova (Mo) X-ray Source'
_exptl_absorpt_coefficient_mu 3.410
_exptl_absorpt_correction_T_max 0.797
_exptl_absorpt_correction_T_min 0.643
_exptl_absorpt_correction_type gaussian
_exptl_absorpt_process_details
;
CrysAlisPro 1.171.38.41 (Rigaku Oxford Diffraction, 2015)
Numerical absorption correction based on gaussian integration over
            a multifaceted crystal model
Empirical absorption correction using spherical harmonics,
 implemented in SCALE3 ABSPACK scaling algorithm.
;
_exptl_crystal_colour 'clear yellow'
_exptl_crystal_colour_lustre clear
_exptl_crystal_colour_primary yellow
_exptl_crystal_density_diffrn 1.917
_exptl_crystal_description block
_exptl_crystal_F_000 520
_exptl_crystal_size_max 0.162
_exptl_crystal_size_mid 0.09
_exptl_crystal_size_min 0.078
_refine_diff_density_max 0.583
_refine_diff_density_min -0.560
_refine_diff_density_rms 0.120
_refine_ls_extinction_method none
_refine_ls_goodness_of_fit_ref 1.050
_refine_ls_hydrogen_treatment constr
_refine_ls_matrix_type full
_refine_ls_number_parameters 209
_refine_ls_number_reflns 3870
_refine_ls_number_restraints 0
_refine_ls_restrained_S_all 1.050
_refine_ls_R_factor_all 0.0249
_refine_ls_R_factor_gt 0.0210
_refine_ls_shift/su_max 0.001
_refine_ls_shift/su_mean 0.000
_refine_ls_structure_factor_coef Fsqd
_refine_ls_weighting_details 'w=1/[\s^2^(Fo^2^)+(0.0135P)^2^+0.4984P] where P=(Fo^2^+2Fc^2^)/3'
_refine_ls_weighting_scheme calc
_refine_ls_wR_factor_gt 0.0407
_refine_ls_wR_factor_ref 0.0424
_reflns_Friedel_coverage 0.000
_reflns_number_gt 3546
_reflns_number_total 3870
_reflns_threshold_expression 'I > 2\s(I)'
_cod_data_source_file ic7b00278_si_002.cif
_cod_data_source_block 2a
_cod_original_cell_volume 946.17(5)
_cod_database_code 4345960
_shelx_shelxl_version_number 2014/7
_chemical_oxdiff_formula 'C19 H17 O1 P1 I2'
_shelx_space_group_comment
;
The symmetry employed for this shelxl refinement is uniquely defined
by the following loop, which should always be used as a source of
symmetry information in preference to the above space-group names.
They are only intended as comments.
;
_reflns_odcompleteness_completeness 99.97
_reflns_odcompleteness_iscentric 1
_reflns_odcompleteness_theta 26.32
_olex2_refinement_description
;
1. Fixed Uiso
 At 1.2 times of:
  All C(H) groups
 At 1.5 times of:
  All C(H,H,H) groups
2.a Aromatic/amide H refined with riding coordinates:
 C15(H15), C2(H2), C5(H5), C13(H13), C16(H16), C17(H17), C3(H3), C19(H19),
 C9(H9), C11(H11), C12(H12), C10(H10), C18(H18), C4(H4)
2.b Idealised Me refined as rotating group:
 C7(H7A,H7B,H7C)
;
_olex2_submission_special_instructions 'No special instructions were received'
_oxdiff_exptl_absorpt_empirical_details
;
Empirical correction (ABSPACK) includes:
- Absorption correction using spherical harmonics
- Frame scaling
;
_oxdiff_exptl_absorpt_empirical_full_max 1.236
_oxdiff_exptl_absorpt_empirical_full_min 0.693

loop_
_space_group_symop_operation_xyz
'x, y, z'
'-x, -y, -z'

loop_
_atom_site_label
_atom_site_type_symbol
_atom_site_fract_x
_atom_site_fract_y
_atom_site_fract_z
_atom_site_U_iso_or_equiv
_atom_site_adp_type
_atom_site_occupancy
_atom_site_site_symmetry_order
_atom_site_calc_flag
_atom_site_refinement_flags_posn
I1 I 0.26596(2) 0.39487(2) 0.24583(2) 0.01264(5) Uani 1 1 d .
I2 I 0.01855(2) 0.08713(2) 0.22017(2) 0.01734(6) Uani 1 1 d .
P1 P 0.45107(8) 0.63580(7) 0.26814(6) 0.01157(14) Uani 1 1 d .
O1 O 0.1851(2) 0.67216(19) 0.11207(15) 0.0167(4) Uani 1 1 d .
C1 C 0.4640(3) 0.7171(3) 0.1344(2) 0.0136(5) Uani 1 1 d .
C15 C 0.3403(3) 0.8624(3) 0.3506(2) 0.0152(6) Uani 1 1 d .
H15 H 0.3404 0.8885 0.2750 0.018 Uiso 1 1 calc R
C6 C 0.3236(3) 0.7262(3) 0.0674(2) 0.0139(6) Uani 1 1 d .
C2 C 0.6123(3) 0.7736(3) 0.0973(2) 0.0165(6) Uani 1 1 d .
H2 H 0.7050 0.7687 0.1420 0.020 Uiso 1 1 calc R
C5 C 0.3342(3) 0.7913(3) -0.0359(2) 0.0176(6) Uani 1 1 d .
H5 H 0.2426 0.7989 -0.0804 0.021 Uiso 1 1 calc R
C13 C 0.7028(3) 0.5156(3) 0.2548(2) 0.0148(6) Uani 1 1 d .
H13 H 0.6383 0.4570 0.1920 0.018 Uiso 1 1 calc R
C8 C 0.6472(3) 0.6177(3) 0.3161(2) 0.0129(5) Uani 1 1 d .
C14 C 0.3909(3) 0.7441(3) 0.3782(2) 0.0121(5) Uani 1 1 d .
C16 C 0.2897(3) 0.9413(3) 0.4367(2) 0.0182(6) Uani 1 1 d .
H16 H 0.2540 1.0195 0.4183 0.022 Uiso 1 1 calc R
C17 C 0.2921(3) 0.9044(3) 0.5489(2) 0.0200(6) Uani 1 1 d .
H17 H 0.2589 0.9582 0.6063 0.024 Uiso 1 1 calc R
C3 C 0.6227(3) 0.8371(3) -0.0057(2) 0.0191(6) Uani 1 1 d .
H3 H 0.7218 0.8742 -0.0307 0.023 Uiso 1 1 calc R
C19 C 0.3911(3) 0.7057(3) 0.4919(2) 0.0168(6) Uani 1 1 d .
H19 H 0.4228 0.6256 0.5103 0.020 Uiso 1 1 calc R
C9 C 0.7438(3) 0.7051(3) 0.4102(2) 0.0174(6) Uani 1 1 d .
H9 H 0.7067 0.7732 0.4511 0.021 Uiso 1 1 calc R
C11 C 0.9510(3) 0.5899(3) 0.3817(2) 0.0198(6) Uani 1 1 d .
H11 H 1.0533 0.5812 0.4033 0.024 Uiso 1 1 calc R
C12 C 0.8549(3) 0.5022(3) 0.2882(2) 0.0174(6) Uani 1 1 d .
H12 H 0.8925 0.4342 0.2477 0.021 Uiso 1 1 calc R
C10 C 0.8954(3) 0.6903(3) 0.4429(2) 0.0219(6) Uani 1 1 d .
H10 H 0.9598 0.7481 0.5062 0.026 Uiso 1 1 calc R
C18 C 0.3439(3) 0.7875(3) 0.5769(2) 0.0203(6) Uani 1 1 d .
H18 H 0.3470 0.7640 0.6533 0.024 Uiso 1 1 calc R
C7 C 0.0410(3) 0.6933(3) 0.0535(2) 0.0240(7) Uani 1 1 d .
H7A H 0.0212 0.6461 -0.0245 0.036 Uiso 1 1 calc GR
H7B H 0.0529 0.7930 0.0504 0.036 Uiso 1 1 calc GR
H7C H -0.0472 0.6551 0.0955 0.036 Uiso 1 1 calc GR
C4 C 0.4843(4) 0.8445(3) -0.0709(2) 0.0191(6) Uani 1 1 d .
H4 H 0.4916 0.8865 -0.1403 0.023 Uiso 1 1 calc R

loop_
_atom_site_aniso_label
_atom_site_aniso_U_11
_atom_site_aniso_U_22
_atom_site_aniso_U_33
_atom_site_aniso_U_23
_atom_site_aniso_U_13
_atom_site_aniso_U_12
I1 0.01066(9) 0.01338(9) 0.01398(9) 0.00034(7) 0.00001(7) 0.00423(7)
I2 0.01638(10) 0.01590(10) 0.01801(10) 0.00292(7) 0.00058(7) 0.00141(7)
P1 0.0097(3) 0.0129(3) 0.0126(3) 0.0004(3) 0.0004(3) 0.0045(3)
O1 0.0114(10) 0.0217(10) 0.0176(9) 0.0057(8) -0.0021(8) 0.0057(8)
C1 0.0155(14) 0.0124(13) 0.0123(12) -0.0016(10) 0.0010(11) 0.0038(11)
C15 0.0122(14) 0.0158(13) 0.0155(13) 0.0002(11) -0.0025(11) 0.0021(11)
C6 0.0151(14) 0.0119(13) 0.0141(13) -0.0023(10) 0.0012(11) 0.0037(11)
C2 0.0179(15) 0.0136(13) 0.0191(14) -0.0006(11) 0.0024(12) 0.0067(11)
C5 0.0229(16) 0.0155(14) 0.0127(13) -0.0023(11) -0.0034(12) 0.0052(12)
C13 0.0148(14) 0.0145(13) 0.0138(13) -0.0001(11) 0.0001(11) 0.0025(11)
C8 0.0090(13) 0.0127(13) 0.0163(13) 0.0023(11) 0.0006(11) 0.0019(11)
C14 0.0077(13) 0.0150(13) 0.0122(12) -0.0017(10) 0.0011(10) 0.0014(10)
C16 0.0139(14) 0.0164(14) 0.0248(15) -0.0033(12) -0.0026(12) 0.0083(11)
C17 0.0130(14) 0.0196(15) 0.0235(15) -0.0081(12) 0.0035(12) -0.0001(12)
C3 0.0222(16) 0.0146(14) 0.0217(14) -0.0006(11) 0.0115(12) 0.0045(12)
C19 0.0166(15) 0.0119(13) 0.0208(14) 0.0028(11) 0.0003(12) 0.0027(11)
C9 0.0144(14) 0.0162(14) 0.0206(14) -0.0023(11) 0.0030(12) 0.0033(11)
C11 0.0080(14) 0.0301(16) 0.0238(15) 0.0109(13) 0.0046(12) 0.0064(12)
C12 0.0151(14) 0.0191(14) 0.0215(14) 0.0061(11) 0.0071(12) 0.0080(12)
C10 0.0139(15) 0.0274(16) 0.0197(14) -0.0030(12) -0.0043(12) 0.0007(12)
C18 0.0211(16) 0.0201(15) 0.0163(14) -0.0006(11) 0.0045(12) -0.0008(12)
C7 0.0150(15) 0.0327(17) 0.0258(16) 0.0097(13) -0.0007(13) 0.0086(13)
C4 0.0323(17) 0.0134(14) 0.0117(13) 0.0008(11) 0.0064(12) 0.0049(12)

loop_
_atom_type_symbol
_atom_type_description
_atom_type_scat_dispersion_real
_atom_type_scat_dispersion_imag
_atom_type_scat_source
C C 0.0033 0.0016 'International Tables Vol C Tables 4.2.6.8 and 6.1.1.4'
H H 0.0000 0.0000 'International Tables Vol C Tables 4.2.6.8 and 6.1.1.4'
O O 0.0106 0.0060 'International Tables Vol C Tables 4.2.6.8 and 6.1.1.4'
P P 0.1023 0.0942 'International Tables Vol C Tables 4.2.6.8 and 6.1.1.4'
I I -0.4742 1.8119 'International Tables Vol C Tables 4.2.6.8 and 6.1.1.4'

loop_
_exptl_crystal_face_index_h
_exptl_crystal_face_index_k
_exptl_crystal_face_index_l
_exptl_crystal_face_perp_dist
0 0 1 0.0415
0 1 0 0.0592
0 0 -1 0.0361
0 -1 0 0.0222
-3 1 -1 0.0527
3 -1 0 0.0836

loop_
_geom_angle_atom_site_label_1
_geom_angle_atom_site_label_2
_geom_angle_atom_site_label_3
_geom_angle
C1 P1 I1 113.58(8)
C1 P1 C8 107.17(12)
C1 P1 C14 110.88(12)
C8 P1 I1 106.86(8)
C14 P1 I1 108.73(9)
C14 P1 C8 109.49(12)
C6 O1 C7 117.4(2)
C6 C1 P1 119.9(2)
C2 C1 P1 120.4(2)
C2 C1 C6 119.7(2)
C14 C15 H15 120.2
C16 C15 H15 120.2
C16 C15 C14 119.5(2)
O1 C6 C1 115.5(2)
O1 C6 C5 124.6(2)
C5 C6 C1 119.8(2)
C1 C2 H2 119.7
C3 C2 C1 120.5(3)
C3 C2 H2 119.7
C6 C5 H5 120.6
C4 C5 C6 118.8(3)
C4 C5 H5 120.6
C8 C13 H13 120.2
C12 C13 H13 120.2
C12 C13 C8 119.5(2)
C13 C8 P1 118.46(19)
C9 C8 P1 121.38(19)
C9 C8 C13 120.1(2)
C15 C14 P1 120.91(19)
C15 C14 C19 120.0(2)
C19 C14 P1 119.06(19)
C15 C16 H16 119.8
C17 C16 C15 120.3(3)
C17 C16 H16 119.8
C16 C17 H17 119.9
C16 C17 C18 120.2(2)
C18 C17 H17 119.9
C2 C3 H3 120.4
C4 C3 C2 119.2(3)
C4 C3 H3 120.4
C14 C19 H19 120.2
C18 C19 C14 119.5(2)
C18 C19 H19 120.2
C8 C9 H9 120.1
C10 C9 C8 119.8(2)
C10 C9 H9 120.1
C12 C11 H11 119.9
C10 C11 H11 119.9
C10 C11 C12 120.3(3)
C13 C12 C11 120.1(2)
C13 C12 H12 119.9
C11 C12 H12 119.9
C9 C10 H10 119.9
C11 C10 C9 120.1(3)
C11 C10 H10 119.9
C17 C18 H18 119.8
C19 C18 C17 120.3(3)
C19 C18 H18 119.8
O1 C7 H7A 109.5
O1 C7 H7B 109.5
O1 C7 H7C 109.5
H7A C7 H7B 109.5
H7A C7 H7C 109.5
H7B C7 H7C 109.5
C5 C4 H4 119.0
C3 C4 C5 122.0(2)
C3 C4 H4 119.0

loop_
_geom_bond_atom_site_label_1
_geom_bond_atom_site_label_2
_geom_bond_distance
I1 P1 2.4752(7)
P1 C1 1.794(3)
P1 C8 1.803(3)
P1 C14 1.797(2)
O1 C6 1.357(3)
O1 C7 1.439(3)
C1 C6 1.410(4)
C1 C2 1.393(4)
C15 H15 0.9300
C15 C14 1.391(4)
C15 C16 1.388(4)
C6 C5 1.397(4)
C2 H2 0.9300
C2 C3 1.387(4)
C5 H5 0.9300
C5 C4 1.391(4)
C13 H13 0.9300
C13 C8 1.395(3)
C13 C12 1.386(4)
C8 C9 1.391(3)
C14 C19 1.396(4)
C16 H16 0.9300
C16 C17 1.374(4)
C17 H17 0.9300
C17 C18 1.385(4)
C3 H3 0.9300
C3 C4 1.381(4)
C19 H19 0.9300
C19 C18 1.380(4)
C9 H9 0.9300
C9 C10 1.385(4)
C11 H11 0.9300
C11 C12 1.387(4)
C11 C10 1.382(4)
C12 H12 0.9300
C10 H10 0.9300
C18 H18 0.9300
C7 H7A 0.9600
C7 H7B 0.9600
C7 H7C 0.9600
C4 H4 0.9300

loop_
_exptl_oxdiff_crystal_face_indexfrac_h
_exptl_oxdiff_crystal_face_indexfrac_k
_exptl_oxdiff_crystal_face_indexfrac_l
_exptl_oxdiff_crystal_face_x
_exptl_oxdiff_crystal_face_y
_exptl_oxdiff_crystal_face_z
0.0003 -0.0001 0.9993 0.0066 -0.0543 0.0291
-0.0002 0.9998 0.0001 0.0080 -0.0415 -0.0622
-0.0003 0.0001 -0.9993 -0.0066 0.0543 -0.0291
0.0002 -0.9998 -0.0001 -0.0080 0.0415 0.0622
-2.9947 0.9988 -1.0013 0.2330 0.1037 -0.0408
2.9944 -0.9986 0.0019 -0.2396 -0.0494 0.0117
